data_7124424
loop_
_publ_author_name
'Das, Shyamsundar'
'Ko, Nakeun'
'Lee, Eunsung'
'Kim, Sang Eun'
'Lee, Byung Chul'

_publ_section_title
;
 Stereoselective Three-component Cascade Synthesis of \a-Substituted
 2,4-Dienamide from gem-Difluorochloro Ethanes
;
_journal_name_full 'Chemical Communications'
_journal_paper_doi 10.1039/C9CC07100H
_journal_year 2019
_chemical_formula_sum 'C56 H68 N4 O4'
_chemical_formula_weight 861.14
_chemical_name_common Z-24
_chemical_name_systematic (Z)-N,5-dimethyl-2-phenylhexa-2,4-dienamide
_space_group_IT_number 2
_space_group_name_Hall '-P 1'
_space_group_name_H-M_alt 'P -1'
_symmetry_cell_setting triclinic
_symmetry_space_group_name_H-M 'P -1'
_atom_sites_solution_hydrogens geom
_atom_sites_solution_primary direct
_atom_sites_solution_secondary difmap
_audit_creation_method SHELXL-97
_audit_update_record
;
2019-04-22 deposited with the CCDC.	2019-10-31 downloaded from the CCDC.
;
_cell_angle_alpha 89.994(3)
_cell_angle_beta 89.985(3)
_cell_angle_gamma 90.048(3)
_cell_formula_units_Z 2
_cell_length_a 9.2925(9)
_cell_length_b 9.7764(10)
_cell_length_c 28.414(3)
_cell_measurement_reflns_used 1916
_cell_measurement_temperature 290(2)
_cell_measurement_theta_max 17.87
_cell_measurement_theta_min 2.53
_cell_volume 2581.3(5)
_computing_cell_refinement 'Bruker SAINT'
_computing_data_collection 'Bruker APEX2'
_computing_data_reduction 'Bruker SAINT'
_computing_molecular_graphics 'Bruker SHELXTL'
_computing_publication_material 'Bruker SHELXTL'
_computing_structure_refinement 'SHELXL-97 (Sheldrick, 1997)'
_computing_structure_solution 'SHELXS-97 (Sheldrick, 1990)'
_diffrn_ambient_temperature 290(2)
_diffrn_measured_fraction_theta_full 0.998
_diffrn_measured_fraction_theta_max 0.998
_diffrn_measurement_device_type 'Bruker APEX-II CCD'
_diffrn_measurement_method '\f and \w scans'
_diffrn_radiation_monochromator graphite
_diffrn_radiation_source 'fine-focus sealed tube'
_diffrn_radiation_type MoK\a
_diffrn_radiation_wavelength 0.71073
_diffrn_reflns_av_R_equivalents 0.0925
_diffrn_reflns_av_sigmaI/netI 0.1167
_diffrn_reflns_limit_h_max 10
_diffrn_reflns_limit_h_min -10
_diffrn_reflns_limit_k_max 11
_diffrn_reflns_limit_k_min -11
_diffrn_reflns_limit_l_max 33
_diffrn_reflns_limit_l_min -33
_diffrn_reflns_number 47325
_diffrn_reflns_theta_full 24.74
_diffrn_reflns_theta_max 24.74
_diffrn_reflns_theta_min 0.72
_diffrn_standards_number 0
_exptl_absorpt_coefficient_mu 0.069
_exptl_absorpt_correction_type none
_exptl_crystal_colour yellow
_exptl_crystal_density_diffrn 1.108
_exptl_crystal_density_meas ?
_exptl_crystal_density_method 'not measured'
_exptl_crystal_description plate
_exptl_crystal_F_000 928
_exptl_crystal_size_max 0.15
_exptl_crystal_size_mid 0.1
_exptl_crystal_size_min 0.02
_refine_diff_density_max 0.872
_refine_diff_density_min -0.524
_refine_diff_density_rms 0.092
_refine_ls_extinction_method none
_refine_ls_goodness_of_fit_ref 1.601
_refine_ls_hydrogen_treatment mixed
_refine_ls_matrix_type full
_refine_ls_number_parameters 541
_refine_ls_number_reflns 8792
_refine_ls_number_restraints 0
_refine_ls_restrained_S_all 1.601
_refine_ls_R_factor_all 0.3080
_refine_ls_R_factor_gt 0.1915
_refine_ls_shift/su_max 0.007
_refine_ls_shift/su_mean 0.001
_refine_ls_structure_factor_coef Fsqd
_refine_ls_weighting_details 'calc w=1/[\s^2^(Fo^2^)+(0.2000P)^2^+0.0000P] where P=(Fo^2^+2Fc^2^)/3'
_refine_ls_weighting_scheme calc
_refine_ls_wR_factor_gt 0.4975
_refine_ls_wR_factor_ref 0.5484
_reflns_number_gt 3573
_reflns_number_total 8792
_reflns_threshold_expression >2sigma(I)
_cod_data_source_file c9cc07100h2.cif
_cod_data_source_block output
_cod_depositor_comments
;
The following automatic conversions were performed:

data item '_symmetry_cell_setting' value 'Triclinic' was changed to
'triclinic' in accordance with the
/home/data/users/saulius/crontab/automatic-downloads/rss-feeds/RSC/lib/dictionaries/cif_core.dic
dictionary named 'cif_core.dic' version 2.4.2 last updated on
2011-04-26.

data item '_exptl_crystal_density_meas' value 'not measured' was
changed to '?' -- the value is perceived as not measured.

Automatic conversion script
Id: cif_fix_values 6909 2019-04-08 15:41:33Z antanas 
;
_cod_original_cell_volume 2581.3(4)
_cod_original_sg_symbol_H-M P-1
_cod_database_code 7124424

loop_
_symmetry_equiv_pos_as_xyz
'x, y, z'
'-x, -y, -z'

loop_
_atom_site_label
_atom_site_type_symbol
_atom_site_fract_x
_atom_site_fract_y
_atom_site_fract_z
_atom_site_U_iso_or_equiv
_atom_site_adp_type
_atom_site_occupancy
_atom_site_symmetry_multiplicity
_atom_site_calc_flag
_atom_site_refinement_flags
C1 C 0.0748(8) 0.1027(8) 0.2920(2) 0.071(2) Uani 1 1 d G
C2 C -0.0199(8) 0.1977(8) 0.2729(3) 0.156(5) Uani 1 1 d G
H2 H -0.0785 0.2494 0.2926 0.187 Uiso 1 1 calc R
C3 C -0.0270(10) 0.2154(9) 0.2244(4) 0.130(4) Uani 1 1 d G
H3 H -0.0903 0.2790 0.2117 0.156 Uiso 1 1 calc R
C4 C 0.0606(12) 0.1382(12) 0.1950(2) 0.162(7) Uani 1 1 d G
H4 H 0.0559 0.1500 0.1626 0.195 Uiso 1 1 calc R
C5 C 0.1553(11) 0.0432(11) 0.2141(3) 0.133(4) Uani 1 1 d G
H5 H 0.2139 -0.0085 0.1944 0.160 Uiso 1 1 calc R
C6 C 0.1624(8) 0.0254(8) 0.2626(3) 0.284(15) Uani 1 1 d G
H6 H 0.2258 -0.0382 0.2753 0.341 Uiso 1 1 calc R
C7 C 0.0920(12) 0.0737(14) 0.3407(5) 0.137(6) Uani 1 1 d .
C8 C -0.0011(9) 0.1742(10) 0.3786(3) 0.083(3) Uani 1 1 d .
O1 O -0.1311(6) 0.1565(7) 0.3851(2) 0.103(2) Uani 1 1 d .
N1 N 0.0716(7) 0.2802(7) 0.3921(2) 0.0693(18) Uani 1 1 d .
H1 H 0.1631 0.2818 0.3878 0.083 Uiso 1 1 calc R
C9 C 0.0023(10) 0.3968(10) 0.4145(3) 0.098(3) Uani 1 1 d .
H9A H -0.0694 0.4337 0.3938 0.147 Uiso 1 1 calc R
H9B H 0.0731 0.4658 0.4212 0.147 Uiso 1 1 calc R
H9C H -0.0424 0.3680 0.4433 0.147 Uiso 1 1 calc R
C10 C 0.1264(14) 0.0008(17) 0.3664(4) 0.140(6) Uani 1 1 d .
H10 H 0.1602 -0.0697 0.3474 0.169 Uiso 1 1 calc R
C11 C 0.1523(8) -0.0542(8) 0.4130(3) 0.075(2) Uani 1 1 d .
H11 H 0.1059 -0.0018 0.4358 0.091 Uiso 1 1 calc R
C12 C 0.2184(14) -0.1512(16) 0.4316(9) 0.221(11) Uani 1 1 d .
C13 C 0.3038(14) -0.2651(13) 0.4184(5) 0.149(5) Uani 1 1 d .
H13A H 0.3122 -0.2679 0.3847 0.224 Uiso 1 1 calc R
H13B H 0.2591 -0.3477 0.4293 0.224 Uiso 1 1 calc R
H13C H 0.3977 -0.2566 0.4321 0.224 Uiso 1 1 calc R
C14 C 0.2055(17) -0.175(2) 0.4879(4) 0.223(11) Uani 1 1 d .
H14A H 0.1301 -0.2391 0.4943 0.335 Uiso 1 1 calc R
H14B H 0.1837 -0.0892 0.5029 0.335 Uiso 1 1 calc R
H14C H 0.2950 -0.2092 0.4998 0.335 Uiso 1 1 calc R
C15 C 0.0743(8) 0.6022(8) 0.2079(2) 0.073(2) Uani 1 1 d G
C16 C -0.0220(8) 0.6951(8) 0.2273(3) 0.157(5) Uani 1 1 d G
H16 H -0.0813 0.7467 0.2078 0.188 Uiso 1 1 calc R
C17 C -0.0297(10) 0.7109(10) 0.2759(4) 0.131(5) Uani 1 1 d G
H17 H -0.0942 0.7730 0.2889 0.158 Uiso 1 1 calc R
C18 C 0.0589(12) 0.6337(13) 0.3050(2) 0.157(6) Uani 1 1 d G
H18 H 0.0537 0.6443 0.3375 0.188 Uiso 1 1 calc R
C19 C 0.1552(10) 0.5409(11) 0.2855(3) 0.137(5) Uani 1 1 d G
H19 H 0.2145 0.4893 0.3050 0.164 Uiso 1 1 calc R
C20 C 0.1629(8) 0.5251(8) 0.2370(3) 0.37(2) Uani 1 1 d G
H20 H 0.2274 0.4629 0.2240 0.448 Uiso 1 1 calc R
C21 C 0.0909(11) 0.5693(14) 0.1608(5) 0.134(6) Uani 1 1 d .
C22 C 0.0005(10) 0.6747(11) 0.1211(4) 0.086(3) Uani 1 1 d .
O2 O -0.1306(6) 0.6561(7) 0.1142(3) 0.111(2) Uani 1 1 d .
N2 N 0.0702(7) 0.7802(7) 0.1082(2) 0.0713(19) Uani 1 1 d .
H2A H 0.1617 0.7824 0.1126 0.086 Uiso 1 1 calc R
C23 C 0.0018(10) 0.8954(10) 0.0867(3) 0.095(3) Uani 1 1 d .
H23A H -0.0740 0.8642 0.0664 0.143 Uiso 1 1 calc R
H23B H 0.0712 0.9457 0.0686 0.143 Uiso 1 1 calc R
H23C H -0.0377 0.9535 0.1107 0.143 Uiso 1 1 calc R
C24 C 0.1272(13) 0.5032(15) 0.1333(4) 0.128(5) Uani 1 1 d .
H24 H 0.1788 0.4402 0.1510 0.153 Uiso 1 1 calc R
C25 C 0.1496(8) 0.4470(9) 0.0872(3) 0.076(2) Uani 1 1 d .
H25 H 0.1003 0.4961 0.0642 0.091 Uiso 1 1 calc R
C26 C 0.2232(16) 0.3421(19) 0.0685(11) 0.277(15) Uani 1 1 d .
C27 C 0.2092(17) 0.321(2) 0.0125(4) 0.219(11) Uani 1 1 d .
H27A H 0.1096 0.3239 0.0036 0.328 Uiso 1 1 calc R
H27B H 0.2492 0.2339 0.0039 0.328 Uiso 1 1 calc R
H27C H 0.2606 0.3924 -0.0034 0.328 Uiso 1 1 calc R
C28 C 0.3011(15) 0.2343(13) 0.0811(5) 0.150(5) Uani 1 1 d .
H28A H 0.4013 0.2544 0.0767 0.225 Uiso 1 1 calc R
H28B H 0.2748 0.1572 0.0620 0.225 Uiso 1 1 calc R
H28C H 0.2835 0.2135 0.1136 0.225 Uiso 1 1 calc R
C29 C 0.5744(9) 0.3965(8) 0.2919(2) 0.073(2) Uani 1 1 d G
C30 C 0.4801(8) 0.3025(8) 0.2720(4) 0.157(5) Uani 1 1 d G
H30 H 0.4211 0.2496 0.2912 0.189 Uiso 1 1 calc R
C31 C 0.4738(10) 0.2876(10) 0.2234(4) 0.132(5) Uani 1 1 d G
H31 H 0.4107 0.2247 0.2101 0.158 Uiso 1 1 calc R
C32 C 0.5619(12) 0.3667(12) 0.1947(2) 0.186(8) Uani 1 1 d G
H32 H 0.5577 0.3567 0.1622 0.223 Uiso 1 1 calc R
C33 C 0.6563(10) 0.4607(11) 0.2146(3) 0.131(5) Uani 1 1 d G
H33 H 0.7152 0.5136 0.1953 0.157 Uiso 1 1 calc R
C34 C 0.6626(8) 0.4756(8) 0.2632(3) 0.213(9) Uani 1 1 d G
H34 H 0.7257 0.5385 0.2765 0.255 Uiso 1 1 calc R
C35 C 0.5926(12) 0.4314(14) 0.3391(6) 0.147(7) Uani 1 1 d .
C36 C 0.4993(9) 0.3287(10) 0.3789(3) 0.080(3) Uani 1 1 d .
O3 O 0.3685(6) 0.3457(7) 0.3851(2) 0.108(2) Uani 1 1 d .
N3 N 0.5704(7) 0.2203(7) 0.3921(2) 0.0718(19) Uani 1 1 d .
H3A H 0.6620 0.2187 0.3880 0.086 Uiso 1 1 calc R
C37 C 0.5021(10) 0.1027(10) 0.4135(4) 0.100(3) Uani 1 1 d .
H37A H 0.4269 0.1328 0.4342 0.150 Uiso 1 1 calc R
H37B H 0.5721 0.0518 0.4311 0.150 Uiso 1 1 calc R
H37C H 0.4619 0.0455 0.3894 0.150 Uiso 1 1 calc R
C38 C 0.6304(12) 0.5005(16) 0.3661(4) 0.125(5) Uani 1 1 d .
H38 H 0.6793 0.5651 0.3482 0.150 Uiso 1 1 calc R
C39 C 0.6513(8) 0.5536(9) 0.4128(4) 0.077(3) Uani 1 1 d .
H39 H 0.6036 0.5018 0.4354 0.092 Uiso 1 1 calc R
C40 C 0.7189(15) 0.6541(18) 0.4308(9) 0.226(11) Uani 1 1 d .
C41 C 0.7996(15) 0.7681(14) 0.4191(5) 0.149(5) Uani 1 1 d .
H41A H 0.8983 0.7530 0.4276 0.223 Uiso 1 1 calc R
H41B H 0.7635 0.8463 0.4357 0.223 Uiso 1 1 calc R
H41C H 0.7930 0.7840 0.3858 0.223 Uiso 1 1 calc R
C42 C 0.7039(17) 0.6722(19) 0.4882(4) 0.217(10) Uani 1 1 d .
H42A H 0.6364 0.7438 0.4950 0.326 Uiso 1 1 calc R
H42B H 0.7960 0.6954 0.5013 0.326 Uiso 1 1 calc R
H42C H 0.6706 0.5881 0.5018 0.326 Uiso 1 1 calc R
C43 C 0.5737(8) 0.8970(8) 0.2084(2) 0.072(2) Uani 1 1 d G
C44 C 0.4778(8) 0.8040(8) 0.2280(4) 0.157(5) Uani 1 1 d G
H44 H 0.4180 0.7524 0.2087 0.189 Uiso 1 1 calc R
C45 C 0.4713(10) 0.7880(10) 0.2766(4) 0.128(4) Uani 1 1 d G
H45 H 0.4071 0.7257 0.2897 0.154 Uiso 1 1 calc R
C46 C 0.5607(12) 0.8651(13) 0.3055(2) 0.161(6) Uani 1 1 d G
H46 H 0.5563 0.8544 0.3380 0.193 Uiso 1 1 calc R
C47 C 0.6566(11) 0.9581(12) 0.2858(3) 0.139(5) Uani 1 1 d G
H47 H 0.7164 1.0097 0.3052 0.167 Uiso 1 1 calc R
C48 C 0.6631(8) 0.9741(8) 0.2373(3) 0.45(3) Uani 1 1 d G
H48 H 0.7273 1.0364 0.2241 0.542 Uiso 1 1 calc R
C49 C 0.5918(11) 0.9306(13) 0.1611(5) 0.125(5) Uani 1 1 d .
C50 C 0.4988(10) 0.8254(11) 0.1209(3) 0.087(3) Uani 1 1 d .
C51 C 0.5008(10) 0.6046(9) 0.0862(4) 0.097(3) Uani 1 1 d .
H51A H 0.4106 0.5888 0.1018 0.146 Uiso 1 1 calc R
H51B H 0.5608 0.5252 0.0894 0.146 Uiso 1 1 calc R
H51C H 0.4840 0.6225 0.0535 0.146 Uiso 1 1 calc R
C52 C 0.6244(14) 0.9957(17) 0.1334(4) 0.138(6) Uani 1 1 d .
H52 H 0.6653 1.0646 0.1516 0.166 Uiso 1 1 calc R
C53 C 0.6513(8) 1.0547(9) 0.0878(3) 0.075(2) Uani 1 1 d .
H53 H 0.6004 1.0073 0.0649 0.090 Uiso 1 1 calc R
C54 C 0.7257(15) 1.1550(18) 0.0685(10) 0.245(13) Uani 1 1 d .
C55 C 0.7030(16) 1.1734(19) 0.0125(4) 0.215(10) Uani 1 1 d .
H55A H 0.7274 1.2652 0.0036 0.323 Uiso 1 1 calc R
H55B H 0.6043 1.1556 0.0047 0.323 Uiso 1 1 calc R
H55C H 0.7638 1.1103 -0.0040 0.323 Uiso 1 1 calc R
C56 C 0.8003(15) 1.2658(13) 0.0810(5) 0.151(5) Uani 1 1 d .
H56A H 0.7350 1.3373 0.0899 0.226 Uiso 1 1 calc R
H56B H 0.8581 1.2959 0.0550 0.226 Uiso 1 1 calc R
H56C H 0.8616 1.2439 0.1072 0.226 Uiso 1 1 calc R
O4 O 0.3706(6) 0.8449(7) 0.1148(3) 0.107(2) Uani 1 1 d .
N4 N 0.5721(7) 0.7216(7) 0.1074(2) 0.0712(19) Uani 1 1 d .
H4A H 0.6640 0.7212 0.1110 0.085 Uiso 1 1 calc R

loop_
_atom_site_aniso_label
_atom_site_aniso_U_11
_atom_site_aniso_U_22
_atom_site_aniso_U_33
_atom_site_aniso_U_23
_atom_site_aniso_U_13
_atom_site_aniso_U_12
C1 0.071(6) 0.081(6) 0.060(5) 0.009(4) -0.013(4) -0.007(4)
C2 0.112(10) 0.221(17) 0.135(12) -0.008(11) -0.009(8) -0.007(11)
C3 0.139(11) 0.140(11) 0.111(10) 0.040(8) -0.057(9) -0.006(8)
C4 0.184(16) 0.227(18) 0.076(9) 0.033(11) -0.029(10) -0.086(13)
C5 0.135(11) 0.197(14) 0.068(7) 0.007(8) -0.010(7) -0.006(9)
C6 0.31(3) 0.31(3) 0.24(2) -0.14(2) 0.18(2) -0.17(2)
C7 0.093(8) 0.175(12) 0.142(11) 0.112(10) -0.070(8) -0.054(8)
C8 0.047(6) 0.088(7) 0.113(7) -0.025(5) 0.003(5) 0.016(5)
O1 0.041(3) 0.114(5) 0.155(6) -0.005(4) 0.025(3) -0.002(3)
N1 0.045(4) 0.071(5) 0.091(5) -0.002(4) -0.003(3) 0.003(4)
C9 0.085(7) 0.093(7) 0.116(8) -0.011(6) 0.014(5) 0.039(6)
C10 0.125(10) 0.219(15) 0.077(8) 0.027(9) -0.019(7) -0.116(10)
C11 0.051(5) 0.060(6) 0.116(8) 0.008(5) -0.007(4) 0.012(4)
C12 0.071(8) 0.107(11) 0.48(4) 0.103(15) -0.013(13) -0.017(8)
C13 0.122(10) 0.114(10) 0.212(15) 0.044(9) -0.049(9) 0.001(9)
C14 0.226(17) 0.36(2) 0.080(8) 0.126(12) -0.082(10) -0.171(17)
C15 0.075(6) 0.084(6) 0.061(6) -0.001(5) 0.010(4) -0.010(5)
C16 0.127(11) 0.202(16) 0.141(13) -0.003(11) 0.016(9) -0.001(11)
C17 0.126(10) 0.150(11) 0.117(10) -0.043(9) 0.064(9) -0.006(8)
C18 0.138(12) 0.246(19) 0.086(9) -0.034(11) 0.016(9) -0.047(12)
C19 0.117(10) 0.217(15) 0.075(8) -0.007(8) 0.008(7) -0.025(9)
C20 0.43(4) 0.35(3) 0.34(3) 0.25(3) -0.30(3) -0.29(3)
C21 0.082(7) 0.179(13) 0.140(11) -0.110(10) 0.066(8) -0.061(7)
C22 0.058(6) 0.091(7) 0.109(8) 0.011(6) -0.002(5) 0.018(5)
O2 0.040(4) 0.144(6) 0.149(6) 0.015(4) -0.025(4) -0.007(3)
N2 0.044(4) 0.075(5) 0.095(5) 0.010(4) 0.002(3) 0.001(4)
C23 0.090(7) 0.087(7) 0.108(8) 0.006(5) -0.020(5) 0.007(5)
C24 0.113(9) 0.186(13) 0.083(8) -0.014(8) 0.019(7) -0.107(9)
C25 0.045(5) 0.068(6) 0.115(8) -0.015(5) 0.005(4) 0.011(4)
C26 0.080(9) 0.128(14) 0.62(5) -0.14(2) 0.076(17) -0.072(10)
C27 0.220(17) 0.35(2) 0.089(9) -0.134(13) 0.085(10) -0.155(16)
C28 0.145(12) 0.103(9) 0.202(14) -0.022(9) 0.053(10) 0.032(9)
C29 0.070(6) 0.079(6) 0.070(6) -0.001(5) -0.004(5) 0.011(5)
C30 0.097(9) 0.213(16) 0.161(14) 0.015(11) -0.014(9) 0.002(10)
C31 0.132(11) 0.156(12) 0.107(10) -0.054(9) -0.058(9) 0.016(9)
C32 0.205(18) 0.26(2) 0.088(10) -0.023(12) -0.031(11) 0.113(16)
C33 0.129(10) 0.197(13) 0.066(7) -0.015(8) -0.019(7) 0.012(9)
C34 0.216(18) 0.228(19) 0.194(18) 0.063(16) 0.092(16) 0.085(15)
C35 0.099(9) 0.171(13) 0.171(13) -0.120(11) -0.084(9) 0.074(8)
C36 0.040(5) 0.088(7) 0.113(7) 0.020(5) 0.004(5) -0.010(5)
O3 0.041(4) 0.129(6) 0.153(6) 0.014(4) 0.014(3) 0.012(3)
N3 0.045(4) 0.075(5) 0.095(5) 0.002(4) 0.001(3) -0.002(4)
C37 0.077(6) 0.101(8) 0.123(8) 0.007(6) 0.022(6) -0.009(6)
C38 0.096(8) 0.192(14) 0.088(8) -0.021(8) -0.015(6) 0.092(9)
C39 0.043(5) 0.055(6) 0.132(9) -0.015(5) -0.003(5) -0.011(4)
C40 0.075(9) 0.126(13) 0.48(4) -0.084(17) -0.040(14) 0.057(9)
C41 0.138(11) 0.122(10) 0.186(14) -0.027(9) -0.050(9) -0.024(9)
C42 0.222(16) 0.35(2) 0.077(8) -0.118(12) -0.084(9) 0.165(16)
C43 0.071(6) 0.089(6) 0.057(5) -0.001(5) 0.008(4) 0.006(5)
C44 0.126(11) 0.193(15) 0.153(14) -0.009(11) -0.005(9) -0.009(11)
C45 0.141(11) 0.138(11) 0.105(10) 0.047(8) 0.051(9) 0.008(8)
C46 0.172(15) 0.234(18) 0.077(9) 0.027(11) 0.023(10) 0.064(13)
C47 0.120(10) 0.221(15) 0.076(8) 0.008(9) 0.011(7) 0.013(10)
C48 0.55(5) 0.48(4) 0.33(3) -0.30(3) -0.35(4) 0.42(4)
C49 0.069(7) 0.166(11) 0.140(11) 0.104(10) 0.051(7) 0.040(7)
C50 0.057(6) 0.102(8) 0.103(7) -0.022(6) 0.001(5) -0.015(5)
C51 0.094(7) 0.079(7) 0.120(8) -0.005(5) -0.020(6) -0.028(5)
C52 0.120(10) 0.207(15) 0.088(9) 0.009(9) 0.008(7) 0.110(11)
C53 0.057(5) 0.069(6) 0.099(7) 0.010(5) 0.003(4) -0.006(4)
C54 0.077(9) 0.121(13) 0.54(4) 0.121(18) 0.010(15) 0.030(9)
C55 0.228(16) 0.34(2) 0.076(8) 0.135(12) 0.073(9) 0.158(16)
C56 0.129(11) 0.112(10) 0.212(15) 0.043(9) 0.054(9) -0.017(9)
O4 0.037(3) 0.123(6) 0.161(6) -0.006(4) -0.021(3) -0.001(3)
N4 0.048(4) 0.073(5) 0.094(5) -0.003(4) 0.005(3) -0.001(4)

loop_
_atom_type_symbol
_atom_type_description
_atom_type_scat_dispersion_real
_atom_type_scat_dispersion_imag
_atom_type_scat_source
C C 0.0033 0.0016 'International Tables Vol C Tables 4.2.6.8 and 6.1.1.4'
H H 0.0000 0.0000 'International Tables Vol C Tables 4.2.6.8 and 6.1.1.4'
N N 0.0061 0.0033 'International Tables Vol C Tables 4.2.6.8 and 6.1.1.4'
O O 0.0106 0.0060 'International Tables Vol C Tables 4.2.6.8 and 6.1.1.4'

loop_
_geom_angle_atom_site_label_1
_geom_angle_atom_site_label_2
_geom_angle_atom_site_label_3
_geom_angle
C2 C1 C6 120.0
C2 C1 C7 125.7(9)
C6 C1 C7 114.3(9)
C1 C2 C3 120.0
C4 C3 C2 120.0
C3 C4 C5 120.0
C6 C5 C4 120.0
C5 C6 C1 120.0
C10 C7 C1 146.3(19)
C10 C7 C8 96.0(15)
C1 C7 C8 116.5(9)
O1 C8 N1 125.3(8)
O1 C8 C7 120.9(8)
N1 C8 C7 112.7(8)
C8 N1 C9 121.7(7)
C7 C10 C11 157.1(19)
C12 C11 C10 138.6(16)
C11 C12 C13 139(2)
C11 C12 C14 119.2(19)
C13 C12 C14 101.2(14)
C21 C15 C16 127.4(9)
C21 C15 C20 112.5(9)
C16 C15 C20 120.0
C17 C16 C15 120.0
C16 C17 C18 120.0
C17 C18 C19 120.0
C20 C19 C18 120.0
C19 C20 C15 120.0
C24 C21 C15 152.0(19)
C24 C21 C22 92.0(14)
C15 C21 C22 115.7(9)
O2 C22 N2 124.7(9)
O2 C22 C21 119.1(9)
N2 C22 C21 114.9(8)
C22 N2 C23 122.4(7)
C21 C24 C25 160.9(19)
C26 C25 C24 136.6(17)
C28 C26 C25 141(3)
C28 C26 C27 101.9(15)
C25 C26 C27 117(2)
C30 C29 C34 120.0
C30 C29 C35 129.0(9)
C34 C29 C35 111.0(10)
C29 C30 C31 120.0
C32 C31 C30 120.0
C33 C32 C31 120.0
C32 C33 C34 120.0
C33 C34 C29 120.0
C38 C35 C29 151(2)
C38 C35 C36 93.5(15)
C29 C35 C36 115.0(10)
O3 C36 N3 124.4(8)
O3 C36 C35 120.1(8)
N3 C36 C35 113.8(7)
C36 N3 C37 123.0(7)
C35 C38 C39 157.6(19)
C40 C39 C38 135.8(16)
C39 C40 C41 142(2)
C39 C40 C42 116(2)
C41 C40 C42 101.4(15)
C44 C43 C48 120.0
C44 C43 C49 128.2(9)
C48 C43 C49 111.7(9)
C43 C44 C45 120.0
C46 C45 C44 120.0
C47 C46 C45 120.0
C48 C47 C46 120.0
C47 C48 C43 120.0
C52 C49 C43 153.4(19)
C52 C49 C50 90.6(15)
C43 C49 C50 115.3(9)
O4 C50 N4 126.9(9)
O4 C50 C49 118.8(9)
N4 C50 C49 113.3(8)
C49 C52 C53 164(2)
C54 C53 C52 139.7(16)
C53 C54 C56 140(3)
C53 C54 C55 115.1(19)
C56 C54 C55 103.9(15)
C50 N4 C51 120.4(7)

loop_
_geom_bond_atom_site_label_1
_geom_bond_atom_site_label_2
_geom_bond_distance
C1 C2 1.3900
C1 C6 1.3900
C1 C7 1.422(13)
C2 C3 1.3900
C3 C4 1.3900
C4 C5 1.3900
C5 C6 1.3900
C7 C10 1.070(14)
C7 C8 1.696(18)
C8 O1 1.234(9)
C8 N1 1.295(10)
N1 C9 1.456(10)
C10 C11 1.450(14)
C11 C12 1.248(16)
C12 C13 1.42(2)
C12 C14 1.62(3)
C15 C21 1.384(13)
C15 C16 1.3900
C15 C20 1.3900
C16 C17 1.3900
C17 C18 1.3900
C18 C19 1.3900
C19 C20 1.3900
C21 C24 1.070(14)
C21 C22 1.744(18)
C22 O2 1.247(10)
C22 N2 1.272(11)
N2 C23 1.431(10)
C24 C25 1.436(14)
C25 C26 1.342(18)
C26 C28 1.33(2)
C26 C27 1.61(3)
C29 C30 1.3900
C29 C34 1.3900
C29 C35 1.394(14)
C30 C31 1.3900
C31 C32 1.3900
C32 C33 1.3900
C33 C34 1.3900
C35 C38 1.081(14)
C35 C36 1.742(19)
C36 O3 1.239(9)
C36 N3 1.304(10)
N3 C37 1.446(10)
C38 C39 1.437(14)
C39 C40 1.274(18)
C40 C41 1.38(2)
C40 C42 1.64(3)
C43 C44 1.3900
C43 C48 1.3900
C43 C49 1.393(13)
C44 C45 1.3900
C45 C46 1.3900
C46 C47 1.3900
C47 C48 1.3900
C49 C52 1.055(15)
C49 C50 1.762(18)
C50 O4 1.219(10)
C50 N4 1.281(11)
C51 N4 1.452(10)
C52 C53 1.440(15)
C53 C54 1.319(18)
C54 C56 1.33(2)
C54 C55 1.61(3)
